data_7064379
loop_
_publ_author_name
'Calvache, Edward'
'Pastrana-D\'avila, Andrea'
'Rengifo, Emerson'
'Macias, Mario'
'Rojas, Oscar'
'Pentlehner, Dominik'
'Arteaga, Danny'
'D&#x2019;Vries, Richard'

_publ_section_title
;
 Exploring the intriguing world of terpyridines: synthesis, structural,
 optical, and theoretical insights into
 bis(p-phenyl-2,2&#x2032;:6&#x2032;,2&#x2033;)terpyridine
;
_journal_issue 19
_journal_name_full 'New Journal of Chemistry'
_journal_page_first 8270
_journal_page_last 8280
_journal_paper_doi 10.1039/D6NJ01158F
_journal_volume 50
_journal_year 2026
_chemical_formula_moiety 'C36 H24 N6'
_chemical_formula_sum 'C36 H24 N6'
_chemical_formula_weight 540.61
_space_group_crystal_system orthorhombic
_space_group_IT_number 29
_space_group_name_Hall 'P 2c -2b'
_space_group_name_H-M_alt 'P b c 21'
_atom_sites_solution_hydrogens geom
_atom_sites_solution_primary iterative
_atom_sites_solution_secondary difmap
_audit_creation_method SHELXL-2018/3
_audit_update_record
;
2025-08-06 deposited with the CCDC.	2026-04-16 downloaded from the CCDC.
;
_cell_angle_alpha 90
_cell_angle_beta 90
_cell_angle_gamma 90
_cell_formula_units_Z 4
_cell_length_a 10.0690(9)
_cell_length_b 10.0652(11)
_cell_length_c 26.246(3)
_cell_measurement_reflns_used 3966
_cell_measurement_temperature 298(2)
_cell_measurement_theta_max 75.5560
_cell_measurement_theta_min 5.5250
_cell_volume 2659.9(5)
_computing_cell_refinement 'CrysAlisPro 1.171.41.119a (Rigaku OD, 2021)'
_computing_data_collection 'CrysAlisPro 1.171.41.119a (Rigaku OD, 2021)'
_computing_data_reduction 'CrysAlisPro 1.171.41.119a (Rigaku OD, 2021)'
_computing_molecular_graphics 'Mercury (Macrae et al., 2008)'
_computing_publication_material 'SHELXL-2018/3 (Sheldrick, 2018)'
_computing_structure_refinement 'SHELXL-2018/3 (Sheldrick, 2018)'
_computing_structure_solution 'Superflip (Palatinus & Chapuis, 2007)'
_diffrn_ambient_temperature 298(2)
_diffrn_detector 'CCD plate'
_diffrn_detector_area_resol_mean 10.6144
_diffrn_detector_type Atlas
_diffrn_measured_fraction_theta_full 1.000
_diffrn_measured_fraction_theta_max 0.981
_diffrn_measurement_device 'four-circle diffractometer'
_diffrn_measurement_device_type 'SuperNova, Dual, Cu at home/near, Atlas'
_diffrn_radiation_monochromator mirror
_diffrn_radiation_probe x-ray
_diffrn_radiation_type CuK\a
_diffrn_radiation_wavelength 1.54184
_diffrn_reflns_av_R_equivalents 0.0252
_diffrn_reflns_av_unetI/netI 0.0282
_diffrn_reflns_Laue_measured_fraction_full 1.000
_diffrn_reflns_Laue_measured_fraction_max 0.981
_diffrn_reflns_limit_h_max 10
_diffrn_reflns_limit_h_min -12
_diffrn_reflns_limit_k_max 8
_diffrn_reflns_limit_k_min -12
_diffrn_reflns_limit_l_max 17
_diffrn_reflns_limit_l_min -32
_diffrn_reflns_number 8190
_diffrn_reflns_point_group_measured_fraction_full 0.780
_diffrn_reflns_point_group_measured_fraction_max 0.747
_diffrn_reflns_theta_full 67.684
_diffrn_reflns_theta_max 76.254
_diffrn_reflns_theta_min 4.391
_diffrn_source 'micro-focus sealed X-ray tube'
_diffrn_source_type 'SuperNova (Cu) X-ray Source'
_exptl_absorpt_coefficient_mu 0.645
_exptl_absorpt_correction_T_max 1.00000
_exptl_absorpt_correction_T_min 0.64960
_exptl_absorpt_correction_type multi-scan
_exptl_absorpt_process_details
;
CrysAlisPro 1.171.41.119a (Rigaku Oxford Diffraction, 2021)
Empirical absorption correction using spherical harmonics,
implemented in SCALE3 ABSPACK scaling algorithm.
;
_exptl_crystal_colour colorless
_exptl_crystal_density_diffrn 1.350
_exptl_crystal_description parallelepiped
_exptl_crystal_F_000 1128
_exptl_crystal_size_max 0.200
_exptl_crystal_size_mid 0.180
_exptl_crystal_size_min 0.150
_refine_diff_density_max 0.412
_refine_diff_density_min -0.205
_refine_diff_density_rms 0.051
_refine_ls_abs_structure_details
;
 Flack x determined using 1088 quotients [(I+)-(I-)]/[(I+)+(I-)]
 (Parsons, Flack and Wagner, Acta Cryst. B69 (2013) 249-259).
;
_refine_ls_abs_structure_Flack -0.4(5)
_refine_ls_extinction_method none
_refine_ls_goodness_of_fit_ref 1.065
_refine_ls_hydrogen_treatment constr
_refine_ls_matrix_type full
_refine_ls_number_parameters 379
_refine_ls_number_reflns 4183
_refine_ls_number_restraints 1
_refine_ls_restrained_S_all 1.065
_refine_ls_R_factor_all 0.0591
_refine_ls_R_factor_gt 0.0544
_refine_ls_shift/su_max 0.000
_refine_ls_shift/su_mean 0.000
_refine_ls_structure_factor_coef Fsqd
_refine_ls_weighting_details 'w=1/[\s^2^(Fo^2^)+(0.1043P)^2^+0.1094P] where P=(Fo^2^+2Fc^2^)/3'
_refine_ls_weighting_scheme calc
_refine_ls_wR_factor_gt 0.1471
_refine_ls_wR_factor_ref 0.1572
_reflns_Friedel_coverage 0.488
_reflns_Friedel_fraction_full 0.550
_reflns_Friedel_fraction_max 0.502
_reflns_number_gt 3696
_reflns_number_total 4183
_reflns_threshold_expression 'I > 2\s(I)'
_cod_data_source_file d6nj01158f2.cif
_cod_data_source_block 2025_Uniandes_Cu_64_Eu-RDvr-2
_cod_depositor_comments 'Adding full bibliography for 7064379.cif.'
_cod_database_code 7064379
_shelx_shelxl_version_number 2018/3
_shelx_space_group_comment
;
The symmetry employed for this shelxl refinement is uniquely defined
by the following loop, which should always be used as a source of
symmetry information in preference to the above space-group names.
They are only intended as comments.
;
_shelx_estimated_absorpt_t_min 0.882
_shelx_estimated_absorpt_t_max 0.909

loop_
_space_group_symop_operation_xyz
'x, y, z'
'-x, -y, z+1/2'
'-x, y+1/2, z'
'x, -y+1/2, z+1/2'

loop_
_atom_site_label
_atom_site_type_symbol
_atom_site_fract_x
_atom_site_fract_y
_atom_site_fract_z
_atom_site_U_iso_or_equiv
_atom_site_adp_type
_atom_site_occupancy
_atom_site_site_symmetry_order
_atom_site_calc_flag
_atom_site_refinement_flags_posn
_atom_site_refinement_flags_adp
_atom_site_refinement_flags_occupancy
_atom_site_disorder_assembly
_atom_site_disorder_group
N1 N 0.3500(3) 0.1853(3) 0.38178(12) 0.0469(6) Uani 1 1 d . . . . .
C2 C 0.3240(3) 0.2815(3) 0.41562(14) 0.0450(7) Uani 1 1 d . . . . .
C3 C 0.4191(3) 0.3295(3) 0.44955(14) 0.0466(7) Uani 1 1 d . . . . .
H3 H 0.396577 0.394297 0.473294 0.056 Uiso 1 1 calc R U . . .
C4 C 0.5481(3) 0.2800(3) 0.44767(14) 0.0442(7) Uani 1 1 d . . . . .
C5 C 0.6524(3) 0.3296(3) 0.48266(14) 0.0446(7) Uani 1 1 d . . . . .
C6 C 0.7500(3) 0.2440(3) 0.50167(15) 0.0468(7) Uani 1 1 d . . . . .
H6 H 0.749780 0.154961 0.492207 0.056 Uiso 1 1 calc R U . . .
C7 C 0.8470(3) 0.2910(3) 0.53453(15) 0.0471(7) Uani 1 1 d . . . . .
H7 H 0.911048 0.232811 0.546929 0.057 Uiso 1 1 calc R U . . .
C8 C 0.8501(3) 0.4242(3) 0.54932(13) 0.0438(7) Uani 1 1 d . . . . .
C9 C 0.9540(3) 0.4739(3) 0.58484(13) 0.0440(7) Uani 1 1 d . . . . .
C10 C 1.0838(3) 0.4260(3) 0.58276(14) 0.0460(7) Uani 1 1 d . . . . .
H10 H 1.107171 0.362291 0.558699 0.055 Uiso 1 1 calc R U . . .
C11 C 1.1778(3) 0.4736(3) 0.61665(13) 0.0445(7) Uani 1 1 d . . . . .
N12 N 1.1508(3) 0.5691(3) 0.65080(11) 0.0464(6) Uani 1 1 d . . . . .
C13 C 1.0252(3) 0.6148(4) 0.65308(13) 0.0439(7) Uani 1 1 d . . . . .
C14 C 0.9255(3) 0.5708(3) 0.62110(13) 0.0452(7) Uani 1 1 d . . . . .
H14 H 0.840197 0.605516 0.623771 0.054 Uiso 1 1 calc R U . . .
C15 C 1.0002(3) 0.7167(4) 0.69337(16) 0.0445(9) Uani 1 1 d . . . . .
C16 C 1.1042(4) 0.7743(5) 0.7190(2) 0.0731(13) Uani 1 1 d . . . . .
H16 H 1.191322 0.752065 0.710970 0.088 Uiso 1 1 calc R U . . .
C17 C 1.0774(6) 0.8666(5) 0.7573(2) 0.0805(14) Uani 1 1 d . . . . .
H17 H 1.145883 0.903305 0.776505 0.097 Uiso 1 1 calc R U . . .
C18 C 0.9486(5) 0.9019(4) 0.76606(18) 0.0675(10) Uani 1 1 d . . . . .
H18 H 0.927329 0.966336 0.790099 0.081 Uiso 1 1 calc R U . . .
C19 C 0.8524(4) 0.8402(4) 0.73864(19) 0.0678(11) Uani 1 1 d . . . . .
H19 H 0.764713 0.864067 0.745053 0.081 Uiso 1 1 calc R U . . .
N20 N 0.8742(3) 0.7483(4) 0.70335(15) 0.0593(8) Uani 1 1 d . . . . .
C21 C 1.3157(3) 0.4190(3) 0.61802(13) 0.0464(7) Uani 1 1 d . . . . .
N22 N 1.3418(3) 0.3167(3) 0.58710(14) 0.0549(7) Uani 1 1 d . . . . .
C23 C 1.4645(4) 0.2647(4) 0.58917(18) 0.0628(10) Uani 1 1 d . . . . .
H23 H 1.484341 0.194281 0.567506 0.075 Uiso 1 1 calc R U . . .
C24 C 1.5629(4) 0.3092(4) 0.62142(18) 0.0618(10) Uani 1 1 d . . . . .
H24 H 1.645851 0.268643 0.621887 0.074 Uiso 1 1 calc R U . . .
C25 C 1.5358(4) 0.4144(4) 0.65275(18) 0.0635(10) Uani 1 1 d . . . . .
H25 H 1.600847 0.448051 0.674372 0.076 Uiso 1 1 calc R U . . .
C26 C 1.4093(4) 0.4704(4) 0.65172(17) 0.0576(9) Uani 1 1 d . . . . .
H26 H 1.387820 0.540748 0.673153 0.069 Uiso 1 1 calc R U . . .
C27 C 0.7520(3) 0.5095(3) 0.53040(14) 0.0474(7) Uani 1 1 d . . . . .
H27 H 0.752069 0.598561 0.539816 0.057 Uiso 1 1 calc R U . . .
C28 C 0.6549(3) 0.4624(3) 0.49785(15) 0.0467(7) Uani 1 1 d . . . . .
H28 H 0.589990 0.520237 0.485860 0.056 Uiso 1 1 calc R U . . .
C29 C 0.5756(3) 0.1811(3) 0.41157(14) 0.0457(7) Uani 1 1 d . . . . .
H29 H 0.660518 0.145439 0.409095 0.055 Uiso 1 1 calc R U . . .
C30 C 0.4752(3) 0.1368(4) 0.37948(14) 0.0455(7) Uani 1 1 d . . . . .
C31 C 0.4974(3) 0.0325(4) 0.34036(17) 0.0469(9) Uani 1 1 d . . . . .
N32 N 0.6218(4) 0.0139(4) 0.32386(18) 0.0677(9) Uani 1 1 d . . . . .
C33 C 0.6397(5) -0.0785(5) 0.2880(2) 0.0784(13) Uani 1 1 d . . . . .
H33 H 0.725912 -0.092551 0.276570 0.094 Uiso 1 1 calc R U . . .
C34 C 0.5417(6) -0.1537(4) 0.26698(19) 0.0729(12) Uani 1 1 d . . . . .
H34 H 0.560194 -0.214808 0.241363 0.088 Uiso 1 1 calc R U . . .
C35 C 0.4156(6) -0.1365(5) 0.2847(2) 0.0778(14) Uani 1 1 d . . . . .
H35 H 0.346213 -0.188109 0.272267 0.093 Uiso 1 1 calc R U . . .
C36 C 0.3927(4) -0.0405(4) 0.32158(19) 0.0630(10) Uani 1 1 d . . . . .
H36 H 0.307100 -0.025526 0.333560 0.076 Uiso 1 1 calc R U . . .
C37 C 0.1869(3) 0.3373(3) 0.41434(14) 0.0462(7) Uani 1 1 d . . . . .
C38 C 0.0922(4) 0.2851(4) 0.38174(18) 0.0601(10) Uani 1 1 d . . . . .
H38 H 0.112492 0.213911 0.360531 0.072 Uiso 1 1 calc R U . . .
C39 C -0.0334(4) 0.3410(4) 0.38138(19) 0.0649(10) Uani 1 1 d . . . . .
H39 H -0.098785 0.307521 0.359889 0.078 Uiso 1 1 calc R U . . .
C40 C -0.0607(4) 0.4455(4) 0.41275(19) 0.0606(9) Uani 1 1 d . . . . .
H40 H -0.144689 0.483954 0.413312 0.073 Uiso 1 1 calc R U . . .
C41 C 0.0389(4) 0.4924(4) 0.44339(18) 0.0616(9) Uani 1 1 d . . . . .
H41 H 0.020570 0.564921 0.464197 0.074 Uiso 1 1 calc R U . . .
N42 N 0.1613(3) 0.4402(3) 0.44523(15) 0.0566(8) Uani 1 1 d . . . . .

loop_
_atom_site_aniso_label
_atom_site_aniso_U_11
_atom_site_aniso_U_22
_atom_site_aniso_U_33
_atom_site_aniso_U_23
_atom_site_aniso_U_13
_atom_site_aniso_U_12
N1 0.0410(13) 0.0482(14) 0.0514(15) -0.0006(13) -0.0047(12) -0.0009(10)
C2 0.0405(14) 0.0464(16) 0.0480(17) 0.0012(13) -0.0026(13) -0.0006(13)
C3 0.0405(15) 0.0483(16) 0.0509(18) -0.0059(15) -0.0048(14) -0.0015(12)
C4 0.0383(16) 0.0470(16) 0.0472(17) 0.0013(14) -0.0027(13) -0.0015(13)
C5 0.0384(14) 0.0481(16) 0.0472(17) -0.0024(14) -0.0036(13) 0.0000(12)
C6 0.0435(15) 0.0423(15) 0.0546(17) -0.0064(14) -0.0057(13) 0.0015(12)
C7 0.0397(15) 0.0471(15) 0.0546(19) -0.0012(15) -0.0081(13) 0.0044(12)
C8 0.0364(14) 0.0484(15) 0.0468(17) -0.0034(14) -0.0041(12) -0.0019(12)
C9 0.0411(17) 0.0448(15) 0.0462(17) 0.0007(14) -0.0065(14) -0.0015(13)
C10 0.0409(15) 0.0491(16) 0.0481(18) -0.0028(14) -0.0057(14) -0.0008(13)
C11 0.0402(14) 0.0458(15) 0.0475(17) 0.0002(13) -0.0053(13) -0.0022(13)
N12 0.0414(13) 0.0497(14) 0.0481(15) -0.0033(12) -0.0073(11) -0.0012(11)
C13 0.0442(14) 0.0463(16) 0.0413(16) 0.0007(14) -0.0031(14) -0.0014(15)
C14 0.0382(14) 0.0485(15) 0.0490(17) -0.0011(14) -0.0024(13) -0.0002(12)
C15 0.045(2) 0.046(2) 0.042(2) -0.0023(16) -0.0038(12) -0.0009(12)
C16 0.054(2) 0.090(3) 0.076(3) -0.025(3) -0.0129(19) -0.001(2)
C17 0.079(3) 0.085(3) 0.078(3) -0.031(3) -0.014(2) -0.014(3)
C18 0.088(3) 0.060(2) 0.054(2) -0.0093(19) 0.007(2) 0.000(2)
C19 0.068(2) 0.068(2) 0.068(3) -0.013(2) 0.005(2) 0.0082(19)
N20 0.0504(15) 0.0636(17) 0.0639(19) -0.0122(16) 0.0027(14) 0.0024(15)
C21 0.0402(15) 0.0493(16) 0.0497(17) 0.0012(14) -0.0043(13) -0.0022(12)
N22 0.0408(14) 0.0630(17) 0.0609(19) -0.0072(16) -0.0014(12) 0.0016(13)
C23 0.0479(18) 0.069(2) 0.071(3) -0.010(2) -0.001(2) 0.0070(19)
C24 0.0403(16) 0.070(2) 0.075(3) 0.005(2) -0.0027(17) 0.0049(16)
C25 0.0448(17) 0.073(2) 0.072(3) -0.005(2) -0.012(2) 0.000(2)
C26 0.0450(18) 0.062(2) 0.066(2) -0.0094(18) -0.0090(17) -0.0009(16)
C27 0.0430(15) 0.0422(15) 0.0569(19) -0.0032(14) -0.0068(13) 0.0016(13)
C28 0.0413(15) 0.0432(15) 0.0556(19) -0.0015(15) -0.0094(14) 0.0040(12)
C29 0.0391(13) 0.0473(15) 0.0507(17) -0.0019(14) -0.0039(14) 0.0010(12)
C30 0.0442(14) 0.0450(16) 0.0473(18) 0.0004(15) -0.0050(15) -0.0032(15)
C31 0.048(2) 0.048(2) 0.044(2) 0.0040(18) -0.0063(13) -0.0002(12)
N32 0.0542(17) 0.068(2) 0.081(2) -0.0205(19) 0.0031(17) 0.0029(16)
C33 0.076(3) 0.076(3) 0.083(3) -0.024(3) 0.012(2) 0.009(2)
C34 0.100(4) 0.061(2) 0.058(2) -0.014(2) -0.010(3) 0.010(3)
C35 0.084(3) 0.070(3) 0.079(3) -0.019(2) -0.025(3) -0.006(2)
C36 0.056(2) 0.066(2) 0.066(2) -0.012(2) -0.0098(18) -0.0054(18)
C37 0.0400(14) 0.0506(16) 0.0480(17) 0.0007(14) -0.0041(13) -0.0025(13)
C38 0.0506(19) 0.061(2) 0.069(2) -0.0087(19) -0.0160(19) 0.0022(16)
C39 0.0482(19) 0.071(2) 0.076(3) -0.005(2) -0.017(2) 0.001(2)
C40 0.0403(17) 0.072(2) 0.069(2) 0.004(2) 0.0005(17) 0.0043(16)
C41 0.0444(18) 0.070(2) 0.071(3) -0.011(2) 0.0032(19) 0.0048(18)
N42 0.0421(15) 0.0641(17) 0.0636(19) -0.0128(17) -0.0048(13) 0.0020(12)

loop_
_atom_type_symbol
_atom_type_description
_atom_type_scat_dispersion_real
_atom_type_scat_dispersion_imag
_atom_type_scat_source
C C 0.0181 0.0091 'International Tables Vol C Tables 4.2.6.8 and 6.1.1.4'
N N 0.0311 0.0180 'International Tables Vol C Tables 4.2.6.8 and 6.1.1.4'
H H 0.0000 0.0000 'International Tables Vol C Tables 4.2.6.8 and 6.1.1.4'

loop_
_geom_angle_atom_site_label_1
_geom_angle_atom_site_label_2
_geom_angle_atom_site_label_3
_geom_angle
_geom_angle_site_symmetry_1
_geom_angle_site_symmetry_3
_geom_angle_publ_flag
C2 N1 C30 118.2(3) . . ?
N1 C2 C3 122.6(3) . . ?
N1 C2 C37 116.0(3) . . ?
C3 C2 C37 121.3(3) . . ?
C4 C3 C2 119.6(3) . . ?
C4 C3 H3 120.2 . . ?
C2 C3 H3 120.2 . . ?
C3 C4 C29 117.5(3) . . ?
C3 C4 C5 121.2(3) . . ?
C29 C4 C5 121.2(3) . . ?
C28 C5 C6 118.4(3) . . ?
C28 C5 C4 120.8(3) . . ?
C6 C5 C4 120.7(3) . . ?
C7 C6 C5 120.4(3) . . ?
C7 C6 H6 119.8 . . ?
C5 C6 H6 119.8 . . ?
C6 C7 C8 121.1(3) . . ?
C6 C7 H7 119.5 . . ?
C8 C7 H7 119.5 . . ?
C7 C8 C27 118.3(3) . . ?
C7 C8 C9 120.8(3) . . ?
C27 C8 C9 120.9(3) . . ?
C14 C9 C10 117.5(3) . . ?
C14 C9 C8 121.2(3) . . ?
C10 C9 C8 121.2(3) . . ?
C11 C10 C9 119.7(3) . . ?
C11 C10 H10 120.1 . . ?
C9 C10 H10 120.1 . . ?
N12 C11 C10 122.6(3) . . ?
N12 C11 C21 115.8(3) . . ?
C10 C11 C21 121.6(3) . . ?
C11 N12 C13 117.6(3) . . ?
N12 C13 C14 123.1(3) . . ?
N12 C13 C15 115.1(3) . . ?
C14 C13 C15 121.8(3) . . ?
C13 C14 C9 119.3(3) . . ?
C13 C14 H14 120.3 . . ?
C9 C14 H14 120.3 . . ?
N20 C15 C16 121.9(4) . . ?
N20 C15 C13 117.6(3) . . ?
C16 C15 C13 120.6(3) . . ?
C15 C16 C17 119.2(4) . . ?
C15 C16 H16 120.4 . . ?
C17 C16 H16 120.4 . . ?
C18 C17 C16 118.5(4) . . ?
C18 C17 H17 120.7 . . ?
C16 C17 H17 120.7 . . ?
C19 C18 C17 118.1(4) . . ?
C19 C18 H18 121.0 . . ?
C17 C18 H18 121.0 . . ?
N20 C19 C18 124.8(4) . . ?
N20 C19 H19 117.6 . . ?
C18 C19 H19 117.6 . . ?
C19 N20 C15 117.4(4) . . ?
N22 C21 C26 122.6(3) . . ?
N22 C21 C11 116.8(3) . . ?
C26 C21 C11 120.6(3) . . ?
C21 N22 C23 117.2(3) . . ?
N22 C23 C24 124.0(4) . . ?
N22 C23 H23 118.0 . . ?
C24 C23 H23 118.0 . . ?
C25 C24 C23 118.6(4) . . ?
C25 C24 H24 120.7 . . ?
C23 C24 H24 120.7 . . ?
C24 C25 C26 118.9(4) . . ?
C24 C25 H25 120.6 . . ?
C26 C25 H25 120.6 . . ?
C21 C26 C25 118.8(4) . . ?
C21 C26 H26 120.6 . . ?
C25 C26 H26 120.6 . . ?
C28 C27 C8 120.6(3) . . ?
C28 C27 H27 119.7 . . ?
C8 C27 H27 119.7 . . ?
C27 C28 C5 121.2(3) . . ?
C27 C28 H28 119.4 . . ?
C5 C28 H28 119.4 . . ?
C30 C29 C4 119.6(3) . . ?
C30 C29 H29 120.2 . . ?
C4 C29 H29 120.2 . . ?
N1 C30 C29 122.3(3) . . ?
N1 C30 C31 115.2(3) . . ?
C29 C30 C31 122.5(3) . . ?
N32 C31 C36 121.7(4) . . ?
N32 C31 C30 117.6(3) . . ?
C36 C31 C30 120.6(3) . . ?
C33 N32 C31 116.9(4) . . ?
N32 C33 C34 125.2(5) . . ?
N32 C33 H33 117.4 . . ?
C34 C33 H33 117.4 . . ?
C33 C34 C35 117.8(4) . . ?
C33 C34 H34 121.1 . . ?
C35 C34 H34 121.1 . . ?
C34 C35 C36 118.8(4) . . ?
C34 C35 H35 120.6 . . ?
C36 C35 H35 120.6 . . ?
C31 C36 C35 119.7(4) . . ?
C31 C36 H36 120.2 . . ?
C35 C36 H36 120.2 . . ?
N42 C37 C38 122.3(3) . . ?
N42 C37 C2 117.1(3) . . ?
C38 C37 C2 120.6(3) . . ?
C39 C38 C37 118.6(4) . . ?
C39 C38 H38 120.7 . . ?
C37 C38 H38 120.7 . . ?
C40 C39 C38 119.6(4) . . ?
C40 C39 H39 120.2 . . ?
C38 C39 H39 120.2 . . ?
C39 C40 C41 118.2(4) . . ?
C39 C40 H40 120.9 . . ?
C41 C40 H40 120.9 . . ?
N42 C41 C40 124.0(4) . . ?
N42 C41 H41 118.0 . . ?
C40 C41 H41 118.0 . . ?
C37 N42 C41 117.3(3) . . ?

loop_
_geom_bond_atom_site_label_1
_geom_bond_atom_site_label_2
_geom_bond_distance
_geom_bond_site_symmetry_2
_geom_bond_publ_flag
N1 C2 1.340(4) . ?
N1 C30 1.353(4) . ?
C2 C3 1.395(5) . ?
C2 C37 1.490(5) . ?
C3 C4 1.392(5) . ?
C3 H3 0.9300 . ?
C4 C29 1.402(5) . ?
C4 C5 1.482(4) . ?
C5 C28 1.395(4) . ?
C5 C6 1.399(4) . ?
C6 C7 1.386(4) . ?
C6 H6 0.9300 . ?
C7 C8 1.397(5) . ?
C7 H7 0.9300 . ?
C8 C27 1.400(4) . ?
C8 C9 1.488(4) . ?
C9 C14 1.393(5) . ?
C9 C10 1.394(5) . ?
C10 C11 1.384(5) . ?
C10 H10 0.9300 . ?
C11 N12 1.343(4) . ?
C11 C21 1.494(4) . ?
N12 C13 1.347(4) . ?
C13 C14 1.381(5) . ?
C13 C15 1.495(5) . ?
C14 H14 0.9300 . ?
C15 N20 1.334(4) . ?
C15 C16 1.373(5) . ?
C16 C17 1.395(7) . ?
C16 H16 0.9300 . ?
C17 C18 1.364(7) . ?
C17 H17 0.9300 . ?
C18 C19 1.357(7) . ?
C18 H18 0.9300 . ?
C19 N20 1.327(6) . ?
C19 H19 0.9300 . ?
C21 N22 1.338(5) . ?
C21 C26 1.392(5) . ?
N22 C23 1.343(5) . ?
C23 C24 1.378(6) . ?
C23 H23 0.9300 . ?
C24 C25 1.368(6) . ?
C24 H24 0.9300 . ?
C25 C26 1.393(5) . ?
C25 H25 0.9300 . ?
C26 H26 0.9300 . ?
C27 C28 1.382(4) . ?
C27 H27 0.9300 . ?
C28 H28 0.9300 . ?
C29 C30 1.389(5) . ?
C29 H29 0.9300 . ?
C30 C31 1.485(6) . ?
C31 N32 1.339(5) . ?
C31 C36 1.376(5) . ?
N32 C33 1.334(6) . ?
C33 C34 1.361(7) . ?
C33 H33 0.9300 . ?
C34 C35 1.363(8) . ?
C34 H34 0.9300 . ?
C35 C36 1.387(7) . ?
C35 H35 0.9300 . ?
C36 H36 0.9300 . ?
C37 N42 1.340(5) . ?
C37 C38 1.386(5) . ?
C38 C39 1.384(5) . ?
C38 H38 0.9300 . ?
C39 C40 1.364(6) . ?
C39 H39 0.9300 . ?
C40 C41 1.370(6) . ?
C40 H40 0.9300 . ?
C41 N42 1.340(5) . ?
C41 H41 0.9300 . ?

loop_
_geom_torsion_atom_site_label_1
_geom_torsion_atom_site_label_2
_geom_torsion_atom_site_label_3
_geom_torsion_atom_site_label_4
_geom_torsion
_geom_torsion_site_symmetry_1
_geom_torsion_site_symmetry_2
_geom_torsion_site_symmetry_3
_geom_torsion_site_symmetry_4
_geom_torsion_publ_flag
C30 N1 C2 C3 -2.4(5) . . . . ?
C30 N1 C2 C37 176.3(3) . . . . ?
N1 C2 C3 C4 2.2(5) . . . . ?
C37 C2 C3 C4 -176.4(3) . . . . ?
C2 C3 C4 C29 -0.9(5) . . . . ?
C2 C3 C4 C5 179.3(3) . . . . ?
C3 C4 C5 C28 -34.8(5) . . . . ?
C29 C4 C5 C28 145.4(4) . . . . ?
C3 C4 C5 C6 144.5(4) . . . . ?
C29 C4 C5 C6 -35.3(5) . . . . ?
C28 C5 C6 C7 -0.4(5) . . . . ?
C4 C5 C6 C7 -179.8(3) . . . . ?
C5 C6 C7 C8 -0.2(5) . . . . ?
C6 C7 C8 C27 0.5(5) . . . . ?
C6 C7 C8 C9 179.6(3) . . . . ?
C7 C8 C9 C14 -143.7(3) . . . . ?
C27 C8 C9 C14 35.4(5) . . . . ?
C7 C8 C9 C10 36.8(5) . . . . ?
C27 C8 C9 C10 -144.0(4) . . . . ?
C14 C9 C10 C11 1.1(5) . . . . ?
C8 C9 C10 C11 -179.5(3) . . . . ?
C9 C10 C11 N12 -2.7(5) . . . . ?
C9 C10 C11 C21 176.1(3) . . . . ?
C10 C11 N12 C13 3.1(5) . . . . ?
C21 C11 N12 C13 -175.7(3) . . . . ?
C11 N12 C13 C14 -2.0(5) . . . . ?
C11 N12 C13 C15 177.4(3) . . . . ?
N12 C13 C14 C9 0.6(6) . . . . ?
C15 C13 C14 C9 -178.9(3) . . . . ?
C10 C9 C14 C13 -0.1(5) . . . . ?
C8 C9 C14 C13 -179.5(3) . . . . ?
N12 C13 C15 N20 -168.6(4) . . . . ?
C14 C13 C15 N20 10.9(6) . . . . ?
N12 C13 C15 C16 11.1(6) . . . . ?
C14 C13 C15 C16 -169.4(4) . . . . ?
N20 C15 C16 C17 1.3(8) . . . . ?
C13 C15 C16 C17 -178.4(5) . . . . ?
C15 C16 C17 C18 -3.5(8) . . . . ?
C16 C17 C18 C19 3.2(8) . . . . ?
C17 C18 C19 N20 -0.7(8) . . . . ?
C18 C19 N20 C15 -1.6(7) . . . . ?
C16 C15 N20 C19 1.3(7) . . . . ?
C13 C15 N20 C19 -179.1(4) . . . . ?
N12 C11 C21 N22 174.9(3) . . . . ?
C10 C11 C21 N22 -3.9(5) . . . . ?
N12 C11 C21 C26 -2.5(5) . . . . ?
C10 C11 C21 C26 178.7(3) . . . . ?
C26 C21 N22 C23 -0.8(6) . . . . ?
C11 C21 N22 C23 -178.2(4) . . . . ?
C21 N22 C23 C24 0.9(7) . . . . ?
N22 C23 C24 C25 -1.3(7) . . . . ?
C23 C24 C25 C26 1.5(7) . . . . ?
N22 C21 C26 C25 1.0(6) . . . . ?
C11 C21 C26 C25 178.3(4) . . . . ?
C24 C25 C26 C21 -1.4(7) . . . . ?
C7 C8 C27 C28 -0.1(5) . . . . ?
C9 C8 C27 C28 -179.3(3) . . . . ?
C8 C27 C28 C5 -0.5(5) . . . . ?
C6 C5 C28 C27 0.8(5) . . . . ?
C4 C5 C28 C27 -179.9(3) . . . . ?
C3 C4 C29 C30 0.0(5) . . . . ?
C5 C4 C29 C30 179.8(3) . . . . ?
C2 N1 C30 C29 1.4(5) . . . . ?
C2 N1 C30 C31 -178.7(3) . . . . ?
C4 C29 C30 N1 -0.2(6) . . . . ?
C4 C29 C30 C31 179.9(4) . . . . ?
N1 C30 C31 N32 157.2(4) . . . . ?
C29 C30 C31 N32 -22.9(6) . . . . ?
N1 C30 C31 C36 -22.0(6) . . . . ?
C29 C30 C31 C36 157.9(4) . . . . ?
C36 C31 N32 C33 0.4(7) . . . . ?
C30 C31 N32 C33 -178.8(4) . . . . ?
C31 N32 C33 C34 0.5(8) . . . . ?
N32 C33 C34 C35 -1.9(9) . . . . ?
C33 C34 C35 C36 2.4(8) . . . . ?
N32 C31 C36 C35 0.2(7) . . . . ?
C30 C31 C36 C35 179.4(4) . . . . ?
C34 C35 C36 C31 -1.6(8) . . . . ?
N1 C2 C37 N42 -175.3(3) . . . . ?
C3 C2 C37 N42 3.5(5) . . . . ?
N1 C2 C37 C38 3.7(5) . . . . ?
C3 C2 C37 C38 -177.5(4) . . . . ?
N42 C37 C38 C39 -0.3(6) . . . . ?
C2 C37 C38 C39 -179.3(4) . . . . ?
C37 C38 C39 C40 0.2(7) . . . . ?
C38 C39 C40 C41 0.6(7) . . . . ?
C39 C40 C41 N42 -1.4(7) . . . . ?
C38 C37 N42 C41 -0.3(6) . . . . ?
C2 C37 N42 C41 178.6(4) . . . . ?
C40 C41 N42 C37 1.2(7) . . . . ?
